data_9017504
loop_
_publ_author_name
'Nishio-Hamane D'
'Minakawa, T.'
'Yamaura, J.'
'Oyama, T.'
'Ohnishi, M.'
'Shimobayashi, N.'

_publ_section_title
;
 Adachiite, a Si-poor member of the tourmaline supergroup from the Kiura mine,
 Oita Prefecture, Japan
;
_journal_name_full 'Journal of Mineralogical and Petrological Sciences'
_journal_page_first 74
_journal_page_last 78
_journal_volume 109
_journal_year 2014
_chemical_compound_source 'Kiura mine, Saiki City, Oita Prefecture, Japan'
_chemical_formula_sum 'Al7.47 B3 Ca0.62 Fe1.72 H4 Mg0.6 Na0.28 O31 Si5.15 Ti0.06'
_chemical_name_mineral Adachiite
_space_group_IT_number 160
_space_group_name_Hall 'R 3 -2"'
_space_group_name_H-M_alt 'R 3 m :H'
_symmetry_space_group_name_H-M 'R 3 m :H'
_cell_angle_alpha 90
_cell_angle_beta 90
_cell_angle_gamma 120
_cell_length_a 15.9290
_cell_length_b 15.9290
_cell_length_c 7.1830
_cell_formula_units_Z 3
_cell_volume 1578.387
_database_code_amcsd 0020449
_exptl_crystal_density_diffrn 3.230
_cod_data_source_file inputs/fixed/downloads/16/16199.cif
_cod_data_source_block 16199
_cod_original_sg_symbol_H-M 'R 3 m'
_cod_original_formula_sum 'Ca.62 Na.28 Fe1.72 Al7.47 Mg.6 Ti.06 Si5.15 B3 O31 H4'
_cod_database_code 9017504

loop_
_space_group_symop_operation_xyz
x,y,z
2/3+x,1/3+y,1/3+z
1/3+x,2/3+y,2/3+z
x,x-y,z
2/3+x,1/3+x-y,1/3+z
1/3+x,2/3+x-y,2/3+z
-y,-x,z
2/3-y,1/3-x,1/3+z
1/3-y,2/3-x,2/3+z
-x+y,y,z
2/3-x+y,1/3+y,1/3+z
1/3-x+y,2/3+y,2/3+z
-y,x-y,z
2/3-y,1/3+x-y,1/3+z
1/3-y,2/3+x-y,2/3+z
-x+y,-x,z
2/3-x+y,1/3-x,1/3+z
1/3-x+y,2/3-x,2/3+z

loop_
_atom_site_aniso_label
_atom_site_aniso_U_11
_atom_site_aniso_U_22
_atom_site_aniso_U_33
_atom_site_aniso_U_12
_atom_site_aniso_U_13
_atom_site_aniso_U_23
Ca1 0.01430 0.01430 0.02350 0.00720 0.00000 0.00000
Na1 0.01430 0.01430 0.02350 0.00720 0.00000 0.00000
Fe1 0.00800 0.00567 0.01210 0.00398 -0.00360 -0.00178
Al1 0.00800 0.00567 0.01210 0.00398 -0.00360 -0.00178
Mg1 0.00800 0.00567 0.01210 0.00398 -0.00360 -0.00178
Ti1 0.00800 0.00567 0.01210 0.00398 -0.00360 -0.00178
Al2 0.00590 0.00620 0.00580 0.00300 -0.00010 0.00020
Fe2 0.00590 0.00620 0.00580 0.00300 -0.00010 0.00020
Mg2 0.00590 0.00620 0.00580 0.00300 -0.00010 0.00020
Si3 0.00570 0.00530 0.00650 0.00262 -0.00010 -0.00040
Al3 0.00570 0.00530 0.00650 0.00262 -0.00010 -0.00040
B 0.00720 0.00760 0.00630 0.00380 0.00020 0.00050
O1 0.03070 0.03070 0.01400 0.01540 0.00000 0.00000
O2 0.01760 0.00440 0.01710 0.00220 0.00070 0.00140
O3 0.01890 0.01060 0.00650 0.00940 0.00110 0.00050
O4 0.01180 0.02090 0.01280 0.01040 -0.00150 -0.00310
O5 0.02060 0.01220 0.01190 0.01030 0.00010 0.00000
O6 0.00850 0.00890 0.00670 0.00280 0.00100 0.00090
O7 0.00830 0.00670 0.00790 0.00220 0.00070 -0.00010
O8 0.00630 0.01010 0.01050 0.00420 0.00000 0.00330

loop_
_atom_site_label
_atom_site_fract_x
_atom_site_fract_y
_atom_site_fract_z
_atom_site_occupancy
_atom_site_U_iso_or_equiv
Ca1 0.00000 0.00000 0.20810 0.62000 0.01740
Na1 0.00000 0.00000 0.20810 0.28000 0.01740
Fe1 0.12224 0.06112 0.63623 0.52667 0.00832
Al1 0.12224 0.06112 0.63623 0.27000 0.00832
Mg1 0.12224 0.06112 0.63623 0.18333 0.00832
Ti1 0.12224 0.06112 0.63623 0.02000 0.00832
Al2 0.29794 0.26128 0.60922 0.96833 0.00601
Fe2 0.29794 0.26128 0.60922 0.02333 0.00601
Mg2 0.29794 0.26128 0.60922 0.00834 0.00601
Si3 0.19255 0.19060 0.00000 0.85833 0.00587
Al3 0.19255 0.19060 0.00000 0.14167 0.00587
B 0.10990 0.21980 0.44910 1.00000 0.00700
O1 0.00000 0.00000 0.78320 1.00000 0.02500
H1 0.00000 0.00000 0.91500 1.00000 0.02500
O2 0.06050 0.12100 0.47760 1.00000 0.01450
O3 0.26730 0.13366 0.50760 1.00000 0.01110
H3 0.27200 0.13600 0.37700 1.00000 0.01100
O4 0.09253 0.18510 0.07140 1.00000 0.01420
O5 0.18410 0.09203 0.09460 1.00000 0.01400
O6 0.19684 0.18670 0.77360 1.00000 0.00870
O7 0.28708 0.28653 0.07860 1.00000 0.00830
O8 0.20900 0.26973 0.43810 1.00000 0.00890

loop_
_cod_related_entry_id
_cod_related_entry_database
_cod_related_entry_code
1 AMCSD 0020449
